data_7230387
loop_
_publ_author_name
'Cytlak, Tomasz'
'Skibi\'nska, Monika'
'Kaczmarek, Patrycja'
'Ka\'zmierczak, Marcin'
'Rapp, Magdalena'
'Kubicki, Maciej'
'Koroniak, Henryk'

_publ_section_title
;
 Functionalization of \a-hydroxyphosphonates as a convenient route to
 N-tosyl-\a-aminophosphonates
;
_journal_issue 22
_journal_name_full 'RSC Advances'
_journal_page_first 11957
_journal_paper_doi 10.1039/C8RA01656A
_journal_volume 8
_journal_year 2018
_chemical_formula_moiety 'C22 H28 F3 N2 O5 P S'
_chemical_formula_sum 'C22 H28 F3 N2 O5 P S'
_chemical_formula_weight 520.49
_space_group_crystal_system triclinic
_space_group_IT_number 2
_space_group_name_Hall '-P 1'
_space_group_name_H-M_alt 'P -1'
_symmetry_space_group_name_Hall '-P 1'
_symmetry_space_group_name_H-M 'P -1'
_atom_sites_solution_hydrogens mixed
_audit_creation_method SHELXL-2014/7
_audit_update_record
;
2017-08-11 deposited with the CCDC.
2018-03-14 downloaded from the CCDC.
;
_cell_angle_alpha 90.406(3)
_cell_angle_beta 99.189(3)
_cell_angle_gamma 113.524(4)
_cell_formula_units_Z 4
_cell_length_a 9.4187(3)
_cell_length_b 11.5503(5)
_cell_length_c 25.4175(10)
_cell_measurement_reflns_used 6595
_cell_measurement_temperature 130(1)
_cell_measurement_theta_max 26.5858
_cell_measurement_theta_min 3.2104
_cell_volume 2495.13(19)
_computing_cell_refinement
;
CrysAlisPro, Agilent Technologies,
Version 1.171.36.21t (release 14-08-2012 CrysAlis171 .NET)
(compiled Aug 14 2012,18:12:40)
;
_computing_data_collection
;
CrysAlisPro, Agilent Technologies,
Version 1.171.36.21t (release 14-08-2012 CrysAlis171 .NET)
(compiled Aug 14 2012,18:12:40)
;
_computing_data_reduction
;
CrysAlisPro, Agilent Technologies,
Version 1.171.36.21t (release 14-08-2012 CrysAlis171 .NET)
(compiled Aug 14 2012,18:12:40)
;
_computing_molecular_graphics 'Mercury (MacRae et al., 2009)'
_computing_publication_material 'SHELXL-2014/7 (Sheldrick, 2014)'
_computing_structure_refinement 'SHELXL-2014/7 (Sheldrick, 2014)'
_computing_structure_solution 'SHELXT-2014/7 (Sheldrick, 2014)'
_diffrn_ambient_temperature 130(1)
_diffrn_detector_area_resol_mean 16.2413
_diffrn_measured_fraction_theta_full 0.997
_diffrn_measured_fraction_theta_max 0.917
_diffrn_measurement_device_type 'Xcalibur, Eos'
_diffrn_measurement_method '/w scan'
_diffrn_radiation_monochromator graphite
_diffrn_radiation_source 'Enhance (Mo) X-ray Source'
_diffrn_radiation_type 'Mo K\a'
_diffrn_radiation_wavelength 0.7107
_diffrn_reflns_av_R_equivalents 0.0171
_diffrn_reflns_av_unetI/netI 0.0273
_diffrn_reflns_Laue_measured_fraction_full 0.997
_diffrn_reflns_Laue_measured_fraction_max 0.917
_diffrn_reflns_limit_h_max 11
_diffrn_reflns_limit_h_min -11
_diffrn_reflns_limit_k_max 14
_diffrn_reflns_limit_k_min -14
_diffrn_reflns_limit_l_max 30
_diffrn_reflns_limit_l_min -30
_diffrn_reflns_number 18335
_diffrn_reflns_point_group_measured_fraction_full 0.997
_diffrn_reflns_point_group_measured_fraction_max 0.917
_diffrn_reflns_theta_full 25.000
_diffrn_reflns_theta_max 26.644
_diffrn_reflns_theta_min 3.217
_exptl_absorpt_coefficient_mu 0.251
_exptl_absorpt_correction_T_max 1.00000
_exptl_absorpt_correction_T_min 0.97159
_exptl_absorpt_correction_type multi-scan
_exptl_absorpt_process_details
;
CrysAlisPro, Agilent Technologies,
Version 1.171.36.21t (release 14-08-2012 CrysAlis171 .NET)
(compiled Aug 14 2012,18:12:40)
Empirical absorption correction using spherical harmonics,
 implemented in SCALE3 ABSPACK scaling algorithm.
;
_exptl_crystal_colour colourless
_exptl_crystal_density_diffrn 1.386
_exptl_crystal_description prism
_exptl_crystal_F_000 1088
_exptl_crystal_size_max 0.3
_exptl_crystal_size_mid 0.25
_exptl_crystal_size_min 0.2
_refine_diff_density_max 0.552
_refine_diff_density_min -0.447
_refine_diff_density_rms 0.057
_refine_ls_extinction_method none
_refine_ls_goodness_of_fit_ref 1.041
_refine_ls_hydrogen_treatment mixed
_refine_ls_matrix_type full
_refine_ls_number_parameters 627
_refine_ls_number_reflns 9637
_refine_ls_number_restraints 0
_refine_ls_restrained_S_all 1.041
_refine_ls_R_factor_all 0.0529
_refine_ls_R_factor_gt 0.0408
_refine_ls_shift/su_max 0.001
_refine_ls_shift/su_mean 0.000
_refine_ls_structure_factor_coef Fsqd
_refine_ls_weighting_details 'w=1/[\s^2^(Fo^2^)+(0.0442P)^2^+1.5465P] where P=(Fo^2^+2Fc^2^)/3'
_refine_ls_weighting_scheme calc
_refine_ls_wR_factor_gt 0.0987
_refine_ls_wR_factor_ref 0.1063
_reflns_Friedel_coverage 0.000
_reflns_number_gt 7875
_reflns_number_total 9637
_reflns_threshold_expression 'I > 2\s(I)'
_cod_data_source_file c8ra01656a2.cif
_cod_data_source_block 23a
_cod_original_cell_volume 2495.13(18)
_cod_database_code 7230387
_shelx_shelxl_version_number 2014/7
_shelx_space_group_comment
;
The symmetry employed for this shelxl refinement is uniquely defined
by the following loop, which should always be used as a source of
symmetry information in preference to the above space-group names.
They are only intended as comments.
;

loop_
_space_group_symop_operation_xyz
'x, y, z'
'-x, -y, -z'

loop_
_atom_site_label
_atom_site_type_symbol
_atom_site_fract_x
_atom_site_fract_y
_atom_site_fract_z
_atom_site_U_iso_or_equiv
_atom_site_adp_type
_atom_site_occupancy
_atom_site_site_symmetry_order
_atom_site_calc_flag
_atom_site_refinement_flags_posn
_atom_site_refinement_flags_adp
P1A P 1.07322(6) 0.70753(4) -0.00911(2) 0.02027(11) Uani 1 1 d . .
O2A O 1.06778(16) 0.60542(12) -0.04539(5) 0.0256(3) Uani 1 1 d . .
O3A O 1.16811(15) 0.72206(14) 0.04897(5) 0.0295(3) Uani 1 1 d . .
C4A C 1.3373(3) 0.7570(3) 0.05684(10) 0.0510(7) Uani 1 1 d . .
H4A1 H 1.3581 0.6860 0.0431 0.061 Uiso 1 1 calc R U
H4A2 H 1.3872 0.8313 0.0367 0.061 Uiso 1 1 calc R U
C5A C 1.4039(3) 0.7870(3) 0.11285(10) 0.0554(7) Uani 1 1 d . .
H5A1 H 1.3777 0.8539 0.1268 0.083 Uiso 1 1 calc R U
H5A2 H 1.5185 0.8162 0.1176 0.083 Uiso 1 1 calc R U
H5A3 H 1.3608 0.7112 0.1323 0.083 Uiso 1 1 calc R U
O6A O 1.14543(16) 0.84270(12) -0.02973(5) 0.0252(3) Uani 1 1 d . .
C7A C 1.1914(2) 0.8641(2) -0.08215(8) 0.0297(4) Uani 1 1 d . .
H7A1 H 1.1351 0.7857 -0.1062 0.036 Uiso 1 1 calc R U
H7A2 H 1.3059 0.8875 -0.0788 0.036 Uiso 1 1 calc R U
C8A C 1.1514(3) 0.9687(2) -0.10494(9) 0.0384(5) Uani 1 1 d . .
H8A1 H 1.0373 0.9432 -0.1099 0.058 Uiso 1 1 calc R U
H8A2 H 1.1861 0.9863 -0.1395 0.058 Uiso 1 1 calc R U
H8A3 H 1.2045 1.0451 -0.0803 0.058 Uiso 1 1 calc R U
C9A C 0.8817(2) 0.68671(17) 0.00578(7) 0.0199(4) Uani 1 1 d . .
H9A H 0.8891 0.7689 0.0216 0.024 Uiso 1 1 calc R U
N10A N 0.82909(19) 0.58952(15) 0.04333(6) 0.0211(3) Uani 1 1 d . .
H10A H 0.853(3) 0.530(2) 0.0438(9) 0.036(7) Uiso 1 1 d . .
S11A S 0.78049(5) 0.61677(4) 0.09858(2) 0.02127(11) Uani 1 1 d . .
O12A O 0.72248(16) 0.71377(14) 0.09086(5) 0.0304(3) Uani 1 1 d . .
O13A O 0.68204(15) 0.49543(13) 0.11394(5) 0.0290(3) Uani 1 1 d . .
C14A C 0.9503(2) 0.67473(18) 0.14892(7) 0.0219(4) Uani 1 1 d . .
C15A C 1.0138(2) 0.79855(19) 0.17043(8) 0.0303(4) Uani 1 1 d . .
H15A H 0.9721 0.8567 0.1563 0.036 Uiso 1 1 calc R U
C16A C 1.1392(3) 0.8371(2) 0.21297(8) 0.0344(5) Uani 1 1 d . .
H16A H 1.1839 0.9225 0.2276 0.041 Uiso 1 1 calc R U
C17A C 1.2002(2) 0.7538(2) 0.23444(7) 0.0281(4) Uani 1 1 d . .
C18A C 1.1372(2) 0.6301(2) 0.21103(8) 0.0287(4) Uani 1 1 d . .
H18A H 1.1800 0.5723 0.2246 0.034 Uiso 1 1 calc R U
C19A C 1.0136(2) 0.59057(18) 0.16845(8) 0.0261(4) Uani 1 1 d . .
H19A H 0.9722 0.5063 0.1526 0.031 Uiso 1 1 calc R U
C20A C 1.3286(3) 0.7922(2) 0.28300(9) 0.0402(5) Uani 1 1 d . .
H20A H 1.3531 0.8792 0.2962 0.060 Uiso 1 1 calc R U
H20B H 1.4229 0.7874 0.2734 0.060 Uiso 1 1 calc R U
H20C H 1.2932 0.7350 0.3110 0.060 Uiso 1 1 calc R U
C21A C 0.7587(2) 0.64582(17) -0.04552(7) 0.0220(4) Uani 1 1 d . .
H21A H 0.6945 0.5523 -0.0504 0.026 Uiso 1 1 calc R U
N22A N 0.80185(18) 0.70092(14) -0.09514(6) 0.0210(3) Uani 1 1 d . .
C23A C 0.6765(2) 0.71984(19) -0.07415(7) 0.0245(4) Uani 1 1 d . .
H23A H 0.5678 0.6680 -0.0938 0.029 Uiso 1 1 calc R U
C24A C 0.7073(2) 0.8528(2) -0.05793(8) 0.0313(5) Uani 1 1 d . .
F25A F 0.85293(14) 0.92175(11) -0.03303(5) 0.0327(3) Uani 1 1 d . .
F26A F 0.61078(17) 0.85699(15) -0.02506(6) 0.0586(4) Uani 1 1 d . .
F27A F 0.6809(2) 0.91432(14) -0.10035(6) 0.0580(4) Uani 1 1 d . .
C28A C 0.7497(3) 0.60836(19) -0.14199(7) 0.0280(4) Uani 1 1 d . .
H28A H 0.6444 0.5421 -0.1403 0.034 Uiso 1 1 calc R U
H28B H 0.8238 0.5669 -0.1415 0.034 Uiso 1 1 calc R U
C29A C 0.7426(2) 0.67276(19) -0.19310(7) 0.0245(4) Uani 1 1 d . .
C30A C 0.6016(2) 0.6724(2) -0.21886(8) 0.0326(5) Uani 1 1 d . .
H30A H 0.5085 0.6292 -0.2046 0.039 Uiso 1 1 calc R U
C31A C 0.5939(3) 0.7340(2) -0.26510(9) 0.0382(5) Uani 1 1 d . .
H31A H 0.4959 0.7331 -0.2821 0.046 Uiso 1 1 calc R U
C32A C 0.7268(3) 0.7965(2) -0.28652(8) 0.0373(5) Uani 1 1 d . .
H32A H 0.7216 0.8390 -0.3181 0.045 Uiso 1 1 calc R U
C33A C 0.8682(3) 0.7965(2) -0.26148(9) 0.0421(6) Uani 1 1 d . .
H33A H 0.9608 0.8390 -0.2761 0.051 Uiso 1 1 calc R U
C34A C 0.8758(3) 0.7351(2) -0.21525(8) 0.0371(5) Uani 1 1 d . .
H34A H 0.9737 0.7356 -0.1985 0.045 Uiso 1 1 calc R U
P1B P -0.07154(6) 0.79613(5) 0.51942(2) 0.02642(13) Uani 1 1 d . .
O2B O -0.05704(17) 0.90638(14) 0.55268(5) 0.0333(3) Uani 1 1 d . .
O3B O -0.14640(17) 0.66697(14) 0.54434(6) 0.0351(3) Uani 1 1 d . .
C4B C -0.1802(3) 0.6611(3) 0.59852(10) 0.0523(7) Uani 1 1 d . .
H4B1 H -0.0807 0.7032 0.6243 0.063 Uiso 1 1 calc R U
H4B2 H -0.2476 0.7072 0.6021 0.063 Uiso 1 1 calc R U
C5B C -0.2561(7) 0.5365(3) 0.61061(16) 0.137(2) Uani 1 1 d . .
H5B1 H -0.3571 0.4960 0.5863 0.206 Uiso 1 1 calc R U
H5B2 H -0.2742 0.5353 0.6475 0.206 Uiso 1 1 calc R U
H5B3 H -0.1903 0.4904 0.6065 0.206 Uiso 1 1 calc R U
O6B O -0.17037(16) 0.77474(15) 0.46189(5) 0.0354(4) Uani 1 1 d . .
C7B C -0.3351(2) 0.7556(2) 0.45489(9) 0.0372(5) Uani 1 1 d . .
H7B1 H -0.3458 0.8243 0.4751 0.045 Uiso 1 1 calc R U
H7B2 H -0.3981 0.6737 0.4682 0.045 Uiso 1 1 calc R U
C8B C -0.3913(3) 0.7558(2) 0.39684(9) 0.0385(5) Uani 1 1 d . .
H8B1 H -0.3241 0.8350 0.3836 0.058 Uiso 1 1 calc R U
H8B2 H -0.5000 0.7486 0.3911 0.058 Uiso 1 1 calc R U
H8B3 H -0.3869 0.6840 0.3775 0.058 Uiso 1 1 calc R U
C9B C 0.1152(2) 0.80851(19) 0.50295(7) 0.0248(4) Uani 1 1 d . .
H9B H 0.1035 0.7239 0.4884 0.030 Uiso 1 1 calc R U
N10B N 0.1649(2) 0.90090(18) 0.46335(6) 0.0263(4) Uani 1 1 d . .
H10B H 0.139(3) 0.958(2) 0.4614(9) 0.024(6) Uiso 1 1 d . .
S11B S 0.20903(6) 0.86647(5) 0.40824(2) 0.02791(12) Uani 1 1 d . .
O12B O 0.31321(17) 0.98350(15) 0.39155(6) 0.0386(4) Uani 1 1 d . .
O13B O 0.25769(18) 0.76441(16) 0.41765(6) 0.0389(4) Uani 1 1 d . .
C14B C 0.0375(2) 0.81017(19) 0.35872(7) 0.0253(4) Uani 1 1 d . .
C15B C -0.0059(2) 0.8968(2) 0.33060(8) 0.0312(5) Uani 1 1 d . .
H15B H 0.0534 0.9851 0.3390 0.037 Uiso 1 1 calc R U
C16B C -0.1362(3) 0.8533(2) 0.29014(8) 0.0341(5) Uani 1 1 d . .
H16B H -0.1650 0.9127 0.2705 0.041 Uiso 1 1 calc R U
C17B C -0.2258(2) 0.7247(2) 0.27765(8) 0.0319(5) Uani 1 1 d . .
C18B C -0.1827(3) 0.6406(2) 0.30748(9) 0.0359(5) Uani 1 1 d . .
H18B H -0.2445 0.5523 0.3002 0.043 Uiso 1 1 calc R U
C19B C -0.0518(3) 0.6817(2) 0.34771(8) 0.0333(5) Uani 1 1 d . .
H19B H -0.0236 0.6223 0.3675 0.040 Uiso 1 1 calc R U
C20B C -0.3658(3) 0.6781(3) 0.23274(9) 0.0463(6) Uani 1 1 d . .
H20D H -0.3791 0.7507 0.2166 0.069 Uiso 1 1 calc R U
H20E H -0.4606 0.6265 0.2468 0.069 Uiso 1 1 calc R U
H20F H -0.3487 0.6267 0.2056 0.069 Uiso 1 1 calc R U
C21B C 0.2428(2) 0.85286(19) 0.55312(7) 0.0259(4) Uani 1 1 d . .
H21B H 0.3069 0.9464 0.5569 0.031 Uiso 1 1 calc R U
N22B N 0.20517(19) 0.79979(15) 0.60361(6) 0.0249(3) Uani 1 1 d . .
C23B C 0.3270(2) 0.7794(2) 0.58091(8) 0.0287(4) Uani 1 1 d . .
H23B H 0.4372 0.8315 0.5993 0.034 Uiso 1 1 calc R U
C24B C 0.2942(3) 0.6459(2) 0.56496(9) 0.0366(5) Uani 1 1 d . .
F25B F 0.37678(19) 0.63926(15) 0.52771(6) 0.0591(4) Uani 1 1 d . .
F26B F 0.33554(19) 0.58838(14) 0.60689(6) 0.0529(4) Uani 1 1 d . .
F27B F 0.14388(16) 0.57434(12) 0.54563(6) 0.0459(3) Uani 1 1 d . .
C28B C 0.2589(3) 0.89346(19) 0.64979(7) 0.0291(4) Uani 1 1 d . .
H28C H 0.1873 0.9374 0.6482 0.035 Uiso 1 1 calc R U
H28D H 0.3653 0.9576 0.6478 0.035 Uiso 1 1 calc R U
C29B C 0.2641(2) 0.83409(18) 0.70246(7) 0.0248(4) Uani 1 1 d . .
C30B C 0.1885(2) 0.70491(19) 0.70651(8) 0.0278(4) Uani 1 1 d . .
H30B H 0.1307 0.6504 0.6753 0.033 Uiso 1 1 calc R U
C31B C 0.1964(2) 0.6545(2) 0.75578(8) 0.0318(5) Uani 1 1 d . .
H31B H 0.1438 0.5658 0.7580 0.038 Uiso 1 1 calc R U
C32B C 0.2802(3) 0.7321(2) 0.80163(8) 0.0327(5) Uani 1 1 d . .
H32B H 0.2859 0.6971 0.8352 0.039 Uiso 1 1 calc R U
C33B C 0.3555(3) 0.8608(2) 0.79804(8) 0.0345(5) Uani 1 1 d . .
H33B H 0.4131 0.9149 0.8293 0.041 Uiso 1 1 calc R U
C34B C 0.3475(2) 0.9116(2) 0.74891(8) 0.0308(5) Uani 1 1 d . .
H34B H 0.3996 1.0004 0.7469 0.037 Uiso 1 1 calc R U

loop_
_atom_site_aniso_label
_atom_site_aniso_U_11
_atom_site_aniso_U_22
_atom_site_aniso_U_33
_atom_site_aniso_U_23
_atom_site_aniso_U_13
_atom_site_aniso_U_12
P1A 0.0222(2) 0.0212(2) 0.0181(2) 0.00217(18) 0.00391(18) 0.0093(2)
O2A 0.0327(7) 0.0215(7) 0.0265(7) 0.0037(5) 0.0079(6) 0.0141(6)
O3A 0.0224(7) 0.0426(9) 0.0224(7) 0.0028(6) 0.0018(5) 0.0129(6)
C4A 0.0270(12) 0.093(2) 0.0363(13) -0.0039(13) 0.0007(10) 0.0298(13)
C5A 0.0287(13) 0.085(2) 0.0477(15) -0.0100(14) -0.0023(11) 0.0219(13)
O6A 0.0304(7) 0.0193(7) 0.0248(7) 0.0012(5) 0.0099(6) 0.0072(6)
C7A 0.0339(11) 0.0307(11) 0.0296(11) 0.0104(9) 0.0172(9) 0.0141(9)
C8A 0.0486(14) 0.0304(12) 0.0430(13) 0.0137(10) 0.0200(11) 0.0185(11)
C9A 0.0220(9) 0.0207(9) 0.0175(9) 0.0029(7) 0.0032(7) 0.0093(8)
N10A 0.0266(9) 0.0202(8) 0.0205(8) 0.0045(6) 0.0058(6) 0.0128(7)
S11A 0.0210(2) 0.0254(2) 0.0194(2) 0.00385(18) 0.00558(17) 0.01060(19)
O12A 0.0339(8) 0.0381(8) 0.0286(7) 0.0038(6) 0.0072(6) 0.0236(7)
O13A 0.0217(7) 0.0326(8) 0.0271(7) 0.0074(6) 0.0060(6) 0.0046(6)
C14A 0.0234(9) 0.0257(10) 0.0172(9) 0.0032(7) 0.0079(7) 0.0091(8)
C15A 0.0367(12) 0.0248(10) 0.0315(11) 0.0010(8) 0.0073(9) 0.0140(9)
C16A 0.0345(12) 0.0289(11) 0.0329(11) -0.0088(9) 0.0058(9) 0.0060(9)
C17A 0.0222(10) 0.0390(12) 0.0206(9) -0.0016(8) 0.0076(8) 0.0086(9)
C18A 0.0269(10) 0.0317(11) 0.0278(10) 0.0055(8) 0.0044(8) 0.0124(9)
C19A 0.0276(10) 0.0231(10) 0.0266(10) 0.0013(8) 0.0044(8) 0.0093(8)
C20A 0.0294(11) 0.0566(15) 0.0279(11) -0.0077(10) 0.0024(9) 0.0115(11)
C21A 0.0235(9) 0.0191(9) 0.0205(9) 0.0022(7) 0.0016(7) 0.0065(8)
N22A 0.0239(8) 0.0233(8) 0.0176(8) 0.0012(6) 0.0013(6) 0.0122(7)
C23A 0.0197(9) 0.0304(11) 0.0214(9) 0.0008(8) 0.0002(7) 0.0095(8)
C24A 0.0315(11) 0.0385(12) 0.0308(11) -0.0006(9) 0.0008(9) 0.0231(10)
F25A 0.0338(6) 0.0255(6) 0.0382(7) -0.0052(5) -0.0020(5) 0.0147(5)
F26A 0.0448(8) 0.0697(10) 0.0726(10) -0.0176(8) 0.0186(7) 0.0323(8)
F27A 0.0860(11) 0.0488(9) 0.0457(8) 0.0012(7) -0.0186(8) 0.0455(9)
C28A 0.0388(12) 0.0268(10) 0.0196(9) -0.0032(8) -0.0020(8) 0.0174(9)
C29A 0.0299(10) 0.0296(10) 0.0172(9) -0.0040(8) 0.0003(7) 0.0169(9)
C30A 0.0264(11) 0.0450(13) 0.0297(11) 0.0105(9) 0.0068(8) 0.0171(10)
C31A 0.0300(11) 0.0560(15) 0.0340(12) 0.0135(10) 0.0034(9) 0.0238(11)
C32A 0.0403(13) 0.0504(14) 0.0257(11) 0.0113(10) 0.0081(9) 0.0222(11)
C33A 0.0321(12) 0.0636(16) 0.0322(12) 0.0106(11) 0.0119(10) 0.0185(12)
C34A 0.0273(11) 0.0594(15) 0.0293(11) 0.0015(10) 0.0010(9) 0.0239(11)
P1B 0.0234(3) 0.0351(3) 0.0191(2) 0.0026(2) 0.00457(19) 0.0098(2)
O2B 0.0372(8) 0.0383(8) 0.0271(7) 0.0030(6) 0.0095(6) 0.0166(7)
O3B 0.0316(8) 0.0353(8) 0.0315(8) 0.0039(6) 0.0094(6) 0.0050(7)
C4B 0.0461(15) 0.0646(18) 0.0352(13) 0.0175(12) 0.0166(11) 0.0073(13)
C5B 0.221(6) 0.055(2) 0.069(3) 0.0055(19) 0.047(3) -0.021(3)
O6B 0.0217(7) 0.0598(10) 0.0219(7) 0.0008(7) 0.0028(6) 0.0141(7)
C7B 0.0200(10) 0.0566(15) 0.0324(12) 0.0015(10) 0.0056(8) 0.0126(10)
C8B 0.0257(11) 0.0552(15) 0.0351(12) 0.0080(10) 0.0041(9) 0.0175(11)
C9B 0.0238(10) 0.0300(10) 0.0194(9) 0.0030(8) 0.0036(7) 0.0098(8)
N10B 0.0287(9) 0.0340(10) 0.0196(8) 0.0047(7) 0.0064(7) 0.0154(8)
S11B 0.0232(2) 0.0425(3) 0.0195(2) 0.0032(2) 0.00589(18) 0.0141(2)
O12B 0.0258(8) 0.0533(10) 0.0273(8) 0.0054(7) 0.0080(6) 0.0051(7)
O13B 0.0398(9) 0.0610(11) 0.0294(8) 0.0039(7) 0.0074(7) 0.0339(8)
C14B 0.0248(10) 0.0344(11) 0.0172(9) 0.0005(8) 0.0065(7) 0.0115(9)
C15B 0.0336(11) 0.0298(11) 0.0261(10) 0.0045(8) 0.0036(9) 0.0091(9)
C16B 0.0364(12) 0.0411(13) 0.0265(11) 0.0051(9) 0.0016(9) 0.0188(10)
C17B 0.0295(11) 0.0437(13) 0.0222(10) -0.0077(9) 0.0052(8) 0.0144(10)
C18B 0.0354(12) 0.0306(12) 0.0384(12) -0.0100(9) 0.0049(10) 0.0107(10)
C19B 0.0382(12) 0.0324(12) 0.0328(11) 0.0011(9) 0.0068(9) 0.0176(10)
C20B 0.0367(13) 0.0666(17) 0.0316(12) -0.0150(11) -0.0020(10) 0.0203(12)
C21B 0.0254(10) 0.0281(10) 0.0202(9) 0.0036(8) 0.0024(8) 0.0073(8)
N22B 0.0268(9) 0.0272(9) 0.0187(8) 0.0025(6) 0.0025(6) 0.0095(7)
C23B 0.0218(10) 0.0374(12) 0.0244(10) 0.0062(9) 0.0033(8) 0.0098(9)
C24B 0.0410(13) 0.0474(14) 0.0304(11) 0.0071(10) 0.0095(10) 0.0258(11)
F25B 0.0738(11) 0.0716(11) 0.0541(9) 0.0094(8) 0.0334(8) 0.0442(9)
F26B 0.0734(10) 0.0558(9) 0.0438(8) 0.0148(7) 0.0066(7) 0.0422(8)
F27B 0.0475(8) 0.0334(7) 0.0519(8) -0.0040(6) 0.0009(6) 0.0145(6)
C28B 0.0361(11) 0.0266(10) 0.0212(10) 0.0017(8) -0.0011(8) 0.0115(9)
C29B 0.0253(10) 0.0286(10) 0.0226(10) 0.0037(8) 0.0043(8) 0.0130(8)
C30B 0.0280(10) 0.0292(11) 0.0265(10) 0.0010(8) 0.0068(8) 0.0111(9)
C31B 0.0357(12) 0.0315(11) 0.0350(11) 0.0108(9) 0.0170(9) 0.0166(10)
C32B 0.0389(12) 0.0466(13) 0.0246(10) 0.0125(9) 0.0127(9) 0.0269(11)
C33B 0.0382(12) 0.0441(13) 0.0226(10) 0.0008(9) 0.0027(9) 0.0191(11)
C34B 0.0345(11) 0.0299(11) 0.0253(10) 0.0019(8) 0.0019(8) 0.0115(9)

loop_
_atom_type_symbol
_atom_type_description
_atom_type_scat_dispersion_real
_atom_type_scat_dispersion_imag
_atom_type_scat_source
C C 0.0033 0.0016 'International Tables Vol C Tables 4.2.6.8 and 6.1.1.4'
H H 0.0000 0.0000 'International Tables Vol C Tables 4.2.6.8 and 6.1.1.4'
N N 0.0061 0.0033 'International Tables Vol C Tables 4.2.6.8 and 6.1.1.4'
O O 0.0106 0.0060 'International Tables Vol C Tables 4.2.6.8 and 6.1.1.4'
F F 0.0171 0.0103 'International Tables Vol C Tables 4.2.6.8 and 6.1.1.4'
P P 0.1023 0.0942 'International Tables Vol C Tables 4.2.6.8 and 6.1.1.4'
S S 0.1246 0.1234 'International Tables Vol C Tables 4.2.6.8 and 6.1.1.4'

loop_
_geom_angle_atom_site_label_1
_geom_angle_atom_site_label_2
_geom_angle_atom_site_label_3
_geom_angle
O2A P1A O6A 114.04(7)
O2A P1A O3A 116.32(8)
O6A P1A O3A 104.32(8)
O2A P1A C9A 113.91(8)
O6A P1A C9A 106.44(8)
O3A P1A C9A 100.35(8)
C4A O3A P1A 119.54(13)
C5A C4A O3A 109.93(19)
C5A C4A H4A1 109.7
O3A C4A H4A1 109.7
C5A C4A H4A2 109.7
O3A C4A H4A2 109.7
H4A1 C4A H4A2 108.2
C4A C5A H5A1 109.5
C4A C5A H5A2 109.5
H5A1 C5A H5A2 109.5
C4A C5A H5A3 109.5
H5A1 C5A H5A3 109.5
H5A2 C5A H5A3 109.5
C7A O6A P1A 122.83(12)
O6A C7A C8A 108.89(16)
O6A C7A H7A1 109.9
C8A C7A H7A1 109.9
O6A C7A H7A2 109.9
C8A C7A H7A2 109.9
H7A1 C7A H7A2 108.3
C7A C8A H8A1 109.5
C7A C8A H8A2 109.5
H8A1 C8A H8A2 109.5
C7A C8A H8A3 109.5
H8A1 C8A H8A3 109.5
H8A2 C8A H8A3 109.5
N10A C9A C21A 107.88(15)
N10A C9A P1A 111.52(12)
C21A C9A P1A 109.97(12)
N10A C9A H9A 109.1
C21A C9A H9A 109.1
P1A C9A H9A 109.1
C9A N10A S11A 122.36(13)
C9A N10A H10A 121.0(17)
S11A N10A H10A 112.7(17)
O12A S11A O13A 120.11(8)
O12A S11A N10A 107.61(8)
O13A S11A N10A 106.09(8)
O12A S11A C14A 108.24(9)
O13A S11A C14A 105.52(8)
N10A S11A C14A 108.90(8)
C15A C14A C19A 120.54(18)
C15A C14A S11A 121.18(15)
C19A C14A S11A 118.19(14)
C14A C15A C16A 119.16(19)
C14A C15A H15A 120.4
C16A C15A H15A 120.4
C17A C16A C15A 121.35(19)
C17A C16A H16A 119.3
C15A C16A H16A 119.3
C16A C17A C18A 118.43(18)
C16A C17A C20A 121.73(19)
C18A C17A C20A 119.82(19)
C19A C18A C17A 120.98(19)
C19A C18A H18A 119.5
C17A C18A H18A 119.5
C18A C19A C14A 119.47(18)
C18A C19A H19A 120.3
C14A C19A H19A 120.3
C17A C20A H20A 109.5
C17A C20A H20B 109.5
H20A C20A H20B 109.5
C17A C20A H20C 109.5
H20A C20A H20C 109.5
H20B C20A H20C 109.5
N22A C21A C23A 59.35(11)
N22A C21A C9A 119.44(15)
C23A C21A C9A 127.99(16)
N22A C21A H21A 113.1
C23A C21A H21A 113.1
C9A C21A H21A 113.1
C21A N22A C23A 61.32(12)
C21A N22A C28A 114.54(15)
C23A N22A C28A 115.48(15)
N22A C23A C24A 116.21(16)
N22A C23A C21A 59.33(11)
C24A C23A C21A 124.51(16)
N22A C23A H23A 115.0
C24A C23A H23A 115.0
C21A C23A H23A 115.0
F25A C24A F27A 106.44(18)
F25A C24A F26A 106.75(17)
F27A C24A F26A 106.30(17)
F25A C24A C23A 114.57(16)
F27A C24A C23A 111.20(17)
F26A C24A C23A 111.11(18)
N22A C28A C29A 110.64(15)
N22A C28A H28A 109.5
C29A C28A H28A 109.5
N22A C28A H28B 109.5
C29A C28A H28B 109.5
H28A C28A H28B 108.1
C30A C29A C34A 118.11(18)
C30A C29A C28A 120.30(18)
C34A C29A C28A 121.58(18)
C29A C30A C31A 121.00(19)
C29A C30A H30A 119.5
C31A C30A H30A 119.5
C32A C31A C30A 120.5(2)
C32A C31A H31A 119.8
C30A C31A H31A 119.8
C31A C32A C33A 119.1(2)
C31A C32A H32A 120.4
C33A C32A H32A 120.4
C32A C33A C34A 120.4(2)
C32A C33A H33A 119.8
C34A C33A H33A 119.8
C33A C34A C29A 120.93(19)
C33A C34A H34A 119.5
C29A C34A H34A 119.5
O2B P1B O3B 114.04(8)
O2B P1B O6B 116.32(9)
O3B P1B O6B 104.47(9)
O2B P1B C9B 113.25(9)
O3B P1B C9B 107.60(9)
O6B P1B C9B 99.79(8)
C4B O3B P1B 121.52(15)
C5B C4B O3B 111.2(3)
C5B C4B H4B1 109.4
O3B C4B H4B1 109.4
C5B C4B H4B2 109.4
O3B C4B H4B2 109.4
H4B1 C4B H4B2 108.0
C4B C5B H5B1 109.5
C4B C5B H5B2 109.5
H5B1 C5B H5B2 109.5
C4B C5B H5B3 109.5
H5B1 C5B H5B3 109.5
H5B2 C5B H5B3 109.5
C7B O6B P1B 119.81(13)
O6B C7B C8B 107.60(17)
O6B C7B H7B1 110.2
C8B C7B H7B1 110.2
O6B C7B H7B2 110.2
C8B C7B H7B2 110.2
H7B1 C7B H7B2 108.5
C7B C8B H8B1 109.5
C7B C8B H8B2 109.5
H8B1 C8B H8B2 109.5
C7B C8B H8B3 109.5
H8B1 C8B H8B3 109.5
H8B2 C8B H8B3 109.5
N10B C9B C21B 107.95(16)
N10B C9B P1B 110.66(13)
C21B C9B P1B 109.83(13)
N10B C9B H9B 109.5
C21B C9B H9B 109.5
P1B C9B H9B 109.5
C9B N10B S11B 122.20(15)
C9B N10B H10B 120.7(16)
S11B N10B H10B 112.5(16)
O12B S11B O13B 120.51(10)
O12B S11B N10B 106.48(9)
O13B S11B N10B 106.78(9)
O12B S11B C14B 106.21(9)
O13B S11B C14B 107.74(10)
N10B S11B C14B 108.73(9)
C19B C14B C15B 120.29(19)
C19B C14B S11B 120.68(16)
C15B C14B S11B 119.03(16)
C16B C15B C14B 119.4(2)
C16B C15B H15B 120.3
C14B C15B H15B 120.3
C15B C16B C17B 121.3(2)
C15B C16B H16B 119.4
C17B C16B H16B 119.4
C18B C17B C16B 118.03(19)
C18B C17B C20B 121.0(2)
C16B C17B C20B 120.9(2)
C17B C18B C19B 121.7(2)
C17B C18B H18B 119.1
C19B C18B H18B 119.1
C14B C19B C18B 119.2(2)
C14B C19B H19B 120.4
C18B C19B H19B 120.4
C17B C20B H20D 109.5
C17B C20B H20E 109.5
H20D C20B H20E 109.5
C17B C20B H20F 109.5
H20D C20B H20F 109.5
H20E C20B H20F 109.5
N22B C21B C23B 59.33(12)
N22B C21B C9B 119.21(16)
C23B C21B C9B 127.05(18)
N22B C21B H21B 113.4
C23B C21B H21B 113.4
C9B C21B H21B 113.4
C23B N22B C21B 61.30(12)
C23B N22B C28B 116.63(16)
C21B N22B C28B 114.76(16)
N22B C23B C24B 116.24(17)
N22B C23B C21B 59.37(12)
C24B C23B C21B 124.47(18)
N22B C23B H23B 115.0
C24B C23B H23B 115.0
C21B C23B H23B 115.0
F27B C24B F25B 106.94(19)
F27B C24B F26B 106.10(19)
F25B C24B F26B 106.58(18)
F27B C24B C23B 114.35(17)
F25B C24B C23B 111.40(19)
F26B C24B C23B 111.02(18)
N22B C28B C29B 112.49(16)
N22B C28B H28C 109.1
C29B C28B H28C 109.1
N22B C28B H28D 109.1
C29B C28B H28D 109.1
H28C C28B H28D 107.8
C30B C29B C34B 118.41(18)
C30B C29B C28B 122.52(17)
C34B C29B C28B 119.07(18)
C29B C30B C31B 120.54(19)
C29B C30B H30B 119.7
C31B C30B H30B 119.7
C32B C31B C30B 120.6(2)
C32B C31B H31B 119.7
C30B C31B H31B 119.7
C33B C32B C31B 119.24(19)
C33B C32B H32B 120.4
C31B C32B H32B 120.4
C32B C33B C34B 120.3(2)
C32B C33B H33B 119.9
C34B C33B H33B 119.9
C33B C34B C29B 120.9(2)
C33B C34B H34B 119.6
C29B C34B H34B 119.6

loop_
_geom_bond_atom_site_label_1
_geom_bond_atom_site_label_2
_geom_bond_distance
P1A O2A 1.4717(13)
P1A O6A 1.5661(13)
P1A O3A 1.5689(14)
P1A C9A 1.8243(18)
O3A C4A 1.458(3)
C4A C5A 1.440(3)
C4A H4A1 0.9900
C4A H4A2 0.9900
C5A H5A1 0.9800
C5A H5A2 0.9800
C5A H5A3 0.9800
O6A C7A 1.459(2)
C7A C8A 1.497(3)
C7A H7A1 0.9900
C7A H7A2 0.9900
C8A H8A1 0.9800
C8A H8A2 0.9800
C8A H8A3 0.9800
C9A N10A 1.462(2)
C9A C21A 1.529(2)
C9A H9A 1.0000
N10A S11A 1.6109(16)
N10A H10A 0.80(2)
S11A O12A 1.4316(14)
S11A O13A 1.4361(14)
S11A C14A 1.7672(19)
C14A C15A 1.380(3)
C14A C19A 1.386(3)
C15A C16A 1.389(3)
C15A H15A 0.9500
C16A C17A 1.379(3)
C16A H16A 0.9500
C17A C18A 1.395(3)
C17A C20A 1.507(3)
C18A C19A 1.379(3)
C18A H18A 0.9500
C19A H19A 0.9500
C20A H20A 0.9800
C20A H20B 0.9800
C20A H20C 0.9800
C21A N22A 1.459(2)
C21A C23A 1.489(3)
C21A H21A 1.0000
N22A C23A 1.460(2)
N22A C28A 1.476(2)
C23A C24A 1.487(3)
C23A H23A 1.0000
C24A F25A 1.326(2)
C24A F27A 1.340(2)
C24A F26A 1.343(2)
C28A C29A 1.507(3)
C28A H28A 0.9900
C28A H28B 0.9900
C29A C30A 1.382(3)
C29A C34A 1.385(3)
C30A C31A 1.385(3)
C30A H30A 0.9500
C31A C32A 1.374(3)
C31A H31A 0.9500
C32A C33A 1.381(3)
C32A H32A 0.9500
C33A C34A 1.384(3)
C33A H33A 0.9500
C34A H34A 0.9500
P1B O2B 1.4711(15)
P1B O3B 1.5622(15)
P1B O6B 1.5629(14)
P1B C9B 1.8232(19)
O3B C4B 1.458(3)
C4B C5B 1.390(4)
C4B H4B1 0.9900
C4B H4B2 0.9900
C5B H5B1 0.9800
C5B H5B2 0.9800
C5B H5B3 0.9800
O6B C7B 1.458(2)
C7B C8B 1.486(3)
C7B H7B1 0.9900
C7B H7B2 0.9900
C8B H8B1 0.9800
C8B H8B2 0.9800
C8B H8B3 0.9800
C9B N10B 1.462(2)
C9B C21B 1.531(3)
C9B H9B 1.0000
N10B S11B 1.6131(17)
N10B H10B 0.78(2)
S11B O12B 1.4325(16)
S11B O13B 1.4343(16)
S11B C14B 1.7655(19)
C14B C19B 1.382(3)
C14B C15B 1.386(3)
C15B C16B 1.383(3)
C15B H15B 0.9500
C16B C17B 1.389(3)
C16B H16B 0.9500
C17B C18B 1.381(3)
C17B C20B 1.509(3)
C18B C19B 1.383(3)
C18B H18B 0.9500
C19B H19B 0.9500
C20B H20D 0.9800
C20B H20E 0.9800
C20B H20F 0.9800
C21B N22B 1.460(2)
C21B C23B 1.488(3)
C21B H21B 1.0000
N22B C23B 1.459(2)
N22B C28B 1.470(2)
C23B C24B 1.486(3)
C23B H23B 1.0000
C24B F27B 1.330(3)
C24B F25B 1.337(2)
C24B F26B 1.347(2)
C28B C29B 1.511(3)
C28B H28C 0.9900
C28B H28D 0.9900
C29B C30B 1.386(3)
C29B C34B 1.393(3)
C30B C31B 1.389(3)
C30B H30B 0.9500
C31B C32B 1.382(3)
C31B H31B 0.9500
C32B C33B 1.379(3)
C32B H32B 0.9500
C33B C34B 1.387(3)
C33B H33B 0.9500
C34B H34B 0.9500

loop_
_geom_hbond_atom_site_label_D
_geom_hbond_atom_site_label_H
_geom_hbond_atom_site_label_A
_geom_hbond_distance_DH
_geom_hbond_distance_HA
_geom_hbond_distance_DA
_geom_hbond_angle_DHA
_geom_hbond_site_symmetry_A
C9A H9A F25A 1.00 2.35 2.993(2) 121.2 .
N10A H10A O2A 0.80(2) 1.99(2) 2.783(2) 175(2) 2_765
C23A H23A O13A 1.00 2.33 3.284(2) 159.6 2_665
C4B H4B1 N22B 0.99 2.61 3.311(3) 127.6 .
C8B H8B2 O13B 0.98 2.55 3.470(3) 155.7 1_455
C9B H9B F27B 1.00 2.37 3.016(2) 121.4 .
N10B H10B O2B 0.78(2) 2.02(2) 2.800(2) 173(2) 2_576
C23B H23B O12B 1.00 2.44 3.359(3) 152.4 2_676

loop_
_geom_torsion_atom_site_label_1
_geom_torsion_atom_site_label_2
_geom_torsion_atom_site_label_3
_geom_torsion_atom_site_label_4
_geom_torsion
O2A P1A O3A C4A 64.29(19)
O6A P1A O3A C4A -62.25(18)
C9A P1A O3A C4A -172.34(17)
P1A O3A C4A C5A 169.73(19)
O2A P1A O6A C7A 4.65(17)
O3A P1A O6A C7A 132.60(14)
C9A P1A O6A C7A -121.82(15)
P1A O6A C7A C8A 142.10(15)
O2A P1A C9A N10A 75.17(14)
O6A P1A C9A N10A -158.28(12)
O3A P1A C9A N10A -49.86(14)
O2A P1A C9A C21A -44.46(15)
O6A P1A C9A C21A 82.09(13)
O3A P1A C9A C21A -169.49(12)
C21A C9A N10A S11A -114.25(15)
P1A C9A N10A S11A 124.89(12)
C9A N10A S11A O12A 28.74(16)
C9A N10A S11A O13A 158.49(14)
C9A N10A S11A C14A -88.37(15)
O12A S11A C14A C15A -5.59(18)
O13A S11A C14A C15A -135.35(16)
N10A S11A C14A C15A 111.13(16)
O12A S11A C14A C19A 170.94(14)
O13A S11A C14A C19A 41.18(16)
N10A S11A C14A C19A -72.34(16)
C19A C14A C15A C16A -1.8(3)
S11A C14A C15A C16A 174.63(15)
C14A C15A C16A C17A -0.8(3)
C15A C16A C17A C18A 2.6(3)
C15A C16A C17A C20A -175.62(19)
C16A C17A C18A C19A -2.0(3)
C20A C17A C18A C19A 176.31(19)
C17A C18A C19A C14A -0.5(3)
C15A C14A C19A C18A 2.5(3)
S11A C14A C19A C18A -174.10(15)
N10A C9A C21A N22A -160.33(15)
P1A C9A C21A N22A -38.5(2)
N10A C9A C21A C23A 127.25(19)
P1A C9A C21A C23A -110.92(19)
C9A C21A N22A C23A -119.15(19)
C23A C21A N22A C28A -106.82(17)
C9A C21A N22A C28A 134.03(17)
C21A N22A C23A C24A 116.25(19)
C28A N22A C23A C24A -138.46(17)
C28A N22A C23A C21A 105.29(17)
C9A C21A C23A N22A 105.2(2)
N22A C21A C23A C24A -102.4(2)
C9A C21A C23A C24A 2.8(3)
N22A C23A C24A F25A -40.1(2)
C21A C23A C24A F25A 29.3(3)
N22A C23A C24A F27A 80.7(2)
C21A C23A C24A F27A 150.07(18)
N22A C23A C24A F26A -161.16(16)
C21A C23A C24A F26A -91.7(2)
C21A N22A C28A C29A 158.53(16)
C23A N22A C28A C29A 90.0(2)
N22A C28A C29A C30A -96.9(2)
N22A C28A C29A C34A 82.3(2)
C34A C29A C30A C31A -0.9(3)
C28A C29A C30A C31A 178.3(2)
C29A C30A C31A C32A 0.4(4)
C30A C31A C32A C33A 0.3(4)
C31A C32A C33A C34A -0.4(4)
C32A C33A C34A C29A -0.2(4)
C30A C29A C34A C33A 0.8(3)
C28A C29A C34A C33A -178.3(2)
O2B P1B O3B C4B -6.8(2)
O6B P1B O3B C4B -134.87(17)
C9B P1B O3B C4B 119.70(17)
P1B O3B C4B C5B 175.9(3)
O2B P1B O6B C7B -59.56(19)
O3B P1B O6B C7B 67.10(18)
C9B P1B O6B C7B 178.28(16)
P1B O6B C7B C8B 172.30(16)
O2B P1B C9B N10B -73.14(15)
O3B P1B C9B N10B 159.89(13)
O6B P1B C9B N10B 51.18(15)
O2B P1B C9B C21B 45.95(16)
O3B P1B C9B C21B -81.02(15)
O6B P1B C9B C21B 170.27(14)
C21B C9B N10B S11B 113.32(16)
P1B C9B N10B S11B -126.46(13)
C9B N10B S11B O12B -155.30(15)
C9B N10B S11B O13B -25.35(18)
C9B N10B S11B C14B 90.64(16)
O12B S11B C14B C19B 149.61(16)
O13B S11B C14B C19B 19.21(19)
N10B S11B C14B C19B -96.16(18)
O12B S11B C14B C15B -29.85(18)
O13B S11B C14B C15B -160.25(16)
N10B S11B C14B C15B 84.39(17)
C19B C14B C15B C16B -2.3(3)
S11B C14B C15B C16B 177.20(16)
C14B C15B C16B C17B 0.9(3)
C15B C16B C17B C18B 1.1(3)
C15B C16B C17B C20B -178.8(2)
C16B C17B C18B C19B -1.9(3)
C20B C17B C18B C19B 178.0(2)
C15B C14B C19B C18B 1.5(3)
S11B C14B C19B C18B -177.93(16)
C17B C18B C19B C14B 0.6(3)
N10B C9B C21B N22B 162.71(16)
P1B C9B C21B N22B 42.0(2)
N10B C9B C21B C23B -125.4(2)
P1B C9B C21B C23B 113.89(19)
C9B C21B N22B C23B 118.1(2)
C23B C21B N22B C28B 108.07(18)
C9B C21B N22B C28B -133.83(18)
C21B N22B C23B C24B -116.2(2)
C28B N22B C23B C24B 138.75(18)
C28B N22B C23B C21B -105.05(18)
C9B C21B C23B N22B -105.3(2)
N22B C21B C23B C24B 102.5(2)
C9B C21B C23B C24B -2.8(3)
N22B C23B C24B F27B 35.0(3)
C21B C23B C24B F27B -34.5(3)
N22B C23B C24B F25B 156.37(17)
C21B C23B C24B F25B 86.9(2)
N22B C23B C24B F26B -85.0(2)
C21B C23B C24B F26B -154.49(19)
C23B N22B C28B C29B -93.1(2)
C21B N22B C28B C29B -162.01(16)
N22B C28B C29B C30B -15.7(3)
N22B C28B C29B C34B 164.44(18)
C34B C29B C30B C31B -0.2(3)
C28B C29B C30B C31B -179.98(18)
C29B C30B C31B C32B -0.2(3)
C30B C31B C32B C33B 0.4(3)
C31B C32B C33B C34B -0.2(3)
C32B C33B C34B C29B -0.2(3)
C30B C29B C34B C33B 0.3(3)
C28B C29B C34B C33B -179.83(19)
